data_4341800
loop_
_publ_author_name
'Khusnutdinova, Julia R.'
'Rath, Nigam P.'
'Mirica, Liviu M.'

_publ_section_title
;
 The Conformational Flexibility of the Tetradentate Ligand (tBu)N4 is
 Essential for the Stabilization of ((tBu)N4)Pd(III) Complexes.
;
_journal_name_full 'Inorganic chemistry'
_journal_page_first 141126065928000
_journal_paper_doi 10.1021/ic5023054
_journal_year 2014
_chemical_formula_sum 'C22 H32 Cl2 N4 Pd'
_chemical_formula_weight 529.82
_chemical_name_systematic
; 
 ? 
;
_space_group_IT_number 33
_symmetry_cell_setting orthorhombic
_symmetry_space_group_name_Hall 'P 2c -2n'
_symmetry_space_group_name_H-M 'P n a 21'
_atom_sites_solution_hydrogens geom
_atom_sites_solution_primary direct
_atom_sites_solution_secondary difmap
_audit_creation_method SHELXL-97
_cell_angle_alpha 90.00
_cell_angle_beta 90.00
_cell_angle_gamma 90.00
_cell_formula_units_Z 4
_cell_length_a 18.9253(9)
_cell_length_b 9.2861(5)
_cell_length_c 12.7839(7)
_cell_measurement_reflns_used 5766
_cell_measurement_temperature 100(2)
_cell_measurement_theta_max 35.19
_cell_measurement_theta_min 2.71
_cell_volume 2246.7(2)
_computing_cell_refinement 'Bruker SAINT'
_computing_data_collection 'Bruker APEX2'
_computing_data_reduction 'Bruker SAINT'
_computing_molecular_graphics 'Bruker SHELXTL'
_computing_publication_material 'Bruker SHELXTL'
_computing_structure_refinement 'SHELXL-97 (Sheldrick, 2008)'
_computing_structure_solution 'SHELXS-97 (Sheldrick, 2008)'
_diffrn_ambient_temperature 100(2)
_diffrn_measured_fraction_theta_full 0.999
_diffrn_measured_fraction_theta_max 0.997
_diffrn_measurement_device_type 'Bruker APEX-II CCD'
_diffrn_measurement_method '\f and \w scans'
_diffrn_radiation_monochromator graphite
_diffrn_radiation_source 'fine-focus sealed tube'
_diffrn_radiation_type MoK\a
_diffrn_radiation_wavelength 0.71073
_diffrn_reflns_av_R_equivalents 0.0507
_diffrn_reflns_av_sigmaI/netI 0.0617
_diffrn_reflns_limit_h_max 33
_diffrn_reflns_limit_h_min -33
_diffrn_reflns_limit_k_max 16
_diffrn_reflns_limit_k_min -11
_diffrn_reflns_limit_l_max 20
_diffrn_reflns_limit_l_min -22
_diffrn_reflns_number 32127
_diffrn_reflns_theta_full 25.00
_diffrn_reflns_theta_max 39.09
_diffrn_reflns_theta_min 2.15
_exptl_absorpt_coefficient_mu 1.080
_exptl_absorpt_correction_T_max 0.8688
_exptl_absorpt_correction_T_min 0.8065
_exptl_absorpt_correction_type multi-scan
_exptl_absorpt_process_details 'sadabs v2008/1'
_exptl_crystal_colour orange
_exptl_crystal_density_diffrn 1.566
_exptl_crystal_density_meas ?
_exptl_crystal_density_method 'not measured'
_exptl_crystal_description irregular
_exptl_crystal_F_000 1088
_exptl_crystal_size_max 0.21
_exptl_crystal_size_mid 0.19
_exptl_crystal_size_min 0.13
_refine_diff_density_max 1.076
_refine_diff_density_min -0.846
_refine_diff_density_rms 0.121
_refine_ls_abs_structure_details 'Flack H D (1983), Acta Cryst. A39, 876-881'
_refine_ls_abs_structure_Flack -0.027(17)
_refine_ls_extinction_method none
_refine_ls_goodness_of_fit_ref 0.988
_refine_ls_hydrogen_treatment noref
_refine_ls_matrix_type full
_refine_ls_number_parameters 268
_refine_ls_number_reflns 10713
_refine_ls_number_restraints 1
_refine_ls_restrained_S_all 0.988
_refine_ls_R_factor_all 0.0514
_refine_ls_R_factor_gt 0.0357
_refine_ls_shift/su_max 0.003
_refine_ls_shift/su_mean 0.000
_refine_ls_structure_factor_coef Fsqd
_refine_ls_weighting_details 'calc w=1/[\s^2^(Fo^2^)+(0.0239P)^2^+0.0000P] where P=(Fo^2^+2Fc^2^)/3'
_refine_ls_weighting_scheme calc
_refine_ls_wR_factor_gt 0.0617
_refine_ls_wR_factor_ref 0.0668
_reflns_number_gt 8795
_reflns_number_total 10713
_reflns_threshold_expression >2sigma(I)
_cod_data_source_file ic5023054_si_002.cif
_cod_data_source_block l23309
_cod_depositor_comments
;
The following automatic conversions were performed:

'_symmetry_cell_setting' value 'Orthorhombic' changed to
'orthorhombic' according to
/home/saulius/struct/COD-crude-data--automatic-downloads/rss-feeds/ACS/lib/dictionaries/cif_core.dic
dictionary named 'cif_core.dic' version 2.4.2 from 2011-04-26.

Automatic conversion script
Id: cif_fix_values 2935 2014-11-11 08:27:57Z andrius 

The following automatic conversions were performed:

'_exptl_crystal_density_meas' value 'no' was changed to '?' - the
value is perceived as not measured.

Automatic conversion script
Id: cif_fix_values 3008 2015-01-20 13:52:24Z robertas 
;
_cod_original_sg_symbol_H-M Pna2(1)
_cod_database_code 4341800

loop_
_symmetry_equiv_pos_as_xyz
'x, y, z'
'-x, -y, z+1/2'
'x+1/2, -y+1/2, z'
'-x+1/2, y+1/2, z+1/2'

loop_
_atom_site_label
_atom_site_type_symbol
_atom_site_fract_x
_atom_site_fract_y
_atom_site_fract_z
_atom_site_U_iso_or_equiv
_atom_site_adp_type
_atom_site_occupancy
_atom_site_symmetry_multiplicity
_atom_site_calc_flag
_atom_site_refinement_flags
Pd1 Pd 0.647420(6) 0.307055(14) 0.000127(13) 0.00821(3) Uani 1 1 d .
Cl1 Cl 0.63936(3) 0.53109(6) -0.07870(4) 0.01406(9) Uani 1 1 d .
Cl2 Cl 0.76084(2) 0.27550(6) -0.05923(4) 0.01467(9) Uani 1 1 d .
N1 N 0.54969(9) 0.32978(19) 0.05924(13) 0.0107(3) Uani 1 1 d .
N2 N 0.65098(8) 0.11138(19) 0.07571(13) 0.0098(3) Uani 1 1 d .
N3 N 0.56801(9) 0.1325(2) -0.11498(13) 0.0117(3) Uani 1 1 d .
N4 N 0.63644(9) 0.2915(2) 0.26831(13) 0.0123(3) Uani 1 1 d .
C1 C 0.54079(11) 0.3846(2) 0.15632(15) 0.0127(3) Uani 1 1 d .
C2 C 0.47307(11) 0.4038(3) 0.19594(17) 0.0157(4) Uani 1 1 d .
H2 H 0.4666 0.4462 0.2629 0.019 Uiso 1 1 calc R
C3 C 0.41528(11) 0.3612(3) 0.13799(18) 0.0177(4) Uani 1 1 d .
H3 H 0.3688 0.3754 0.1642 0.021 Uiso 1 1 calc R
C4 C 0.42564(11) 0.2975(3) 0.04132(18) 0.0169(4) Uani 1 1 d .
H4 H 0.3865 0.2634 0.0019 0.020 Uiso 1 1 calc R
C5 C 0.49398(8) 0.28405(19) 0.0024(2) 0.0123(3) Uani 1 1 d .
C6 C 0.50623(11) 0.2256(3) -0.10634(17) 0.0152(4) Uani 1 1 d .
H6A H 0.4639 0.1707 -0.1283 0.018 Uiso 1 1 calc R
H6B H 0.5118 0.3075 -0.1552 0.018 Uiso 1 1 calc R
C7 C 0.56402(10) 0.0070(2) -0.04747(16) 0.0137(4) Uani 1 1 d .
H7A H 0.5645 -0.0802 -0.0920 0.016 Uiso 1 1 calc R
H7B H 0.5181 0.0091 -0.0104 0.016 Uiso 1 1 calc R
C8 C 0.62236(10) -0.0075(2) 0.03353(15) 0.0114(3) Uani 1 1 d .
C9 C 0.63993(11) -0.1434(2) 0.07095(17) 0.0146(4) Uani 1 1 d .
H9 H 0.6205 -0.2271 0.0394 0.018 Uiso 1 1 calc R
C10 C 0.68603(12) -0.1557(3) 0.15457(17) 0.0163(4) Uani 1 1 d .
H10 H 0.7009 -0.2478 0.1783 0.020 Uiso 1 1 calc R
C11 C 0.71016(11) -0.0314(3) 0.20315(16) 0.0150(4) Uani 1 1 d .
H11 H 0.7400 -0.0375 0.2628 0.018 Uiso 1 1 calc R
C12 C 0.69034(10) 0.1012(2) 0.16388(15) 0.0110(3) Uani 1 1 d .
C13 C 0.70361(10) 0.2398(2) 0.22251(15) 0.0117(3) Uani 1 1 d .
H13A H 0.7387 0.2233 0.2787 0.014 Uiso 1 1 calc R
H13B H 0.7228 0.3134 0.1742 0.014 Uiso 1 1 calc R
C14 C 0.60673(11) 0.4206(2) 0.21883(15) 0.0126(3) Uani 1 1 d .
H14A H 0.6425 0.4640 0.1719 0.015 Uiso 1 1 calc R
H14B H 0.5948 0.4923 0.2734 0.015 Uiso 1 1 calc R
C15 C 0.59033(11) 0.1010(2) -0.22489(15) 0.0133(4) Uani 1 1 d .
C16 C 0.60897(14) 0.2425(3) -0.27928(17) 0.0202(4) Uani 1 1 d .
H16A H 0.6393 0.3003 -0.2334 0.030 Uiso 1 1 calc R
H16B H 0.5656 0.2961 -0.2946 0.030 Uiso 1 1 calc R
H16C H 0.6340 0.2221 -0.3447 0.030 Uiso 1 1 calc R
C17 C 0.53226(13) 0.0224(3) -0.28657(18) 0.0217(5) Uani 1 1 d .
H17A H 0.4908 0.0851 -0.2931 0.032 Uiso 1 1 calc R
H17B H 0.5190 -0.0660 -0.2495 0.032 Uiso 1 1 calc R
H17C H 0.5499 -0.0021 -0.3564 0.032 Uiso 1 1 calc R
C18 C 0.65736(12) 0.0087(3) -0.22204(18) 0.0202(4) Uani 1 1 d .
H18A H 0.6464 -0.0852 -0.1911 0.030 Uiso 1 1 calc R
H18B H 0.6934 0.0572 -0.1798 0.030 Uiso 1 1 calc R
H18C H 0.6751 -0.0049 -0.2934 0.030 Uiso 1 1 calc R
C19 C 0.63232(11) 0.2839(2) 0.38488(15) 0.0134(4) Uani 1 1 d .
C20 C 0.64701(12) 0.1288(3) 0.41867(17) 0.0185(4) Uani 1 1 d .
H20A H 0.6964 0.1047 0.4037 0.028 Uiso 1 1 calc R
H20B H 0.6159 0.0633 0.3801 0.028 Uiso 1 1 calc R
H20C H 0.6382 0.1190 0.4939 0.028 Uiso 1 1 calc R
C21 C 0.68461(12) 0.3867(3) 0.43752(17) 0.0189(4) Uani 1 1 d .
H21A H 0.6772 0.4845 0.4109 0.028 Uiso 1 1 calc R
H21B H 0.7330 0.3559 0.4220 0.028 Uiso 1 1 calc R
H21C H 0.6771 0.3854 0.5134 0.028 Uiso 1 1 calc R
C22 C 0.55724(11) 0.3209(3) 0.42002(17) 0.0174(4) Uani 1 1 d .
H22A H 0.5233 0.2634 0.3799 0.026 Uiso 1 1 calc R
H22B H 0.5482 0.4235 0.4080 0.026 Uiso 1 1 calc R
H22C H 0.5521 0.2994 0.4947 0.026 Uiso 1 1 calc R

loop_
_atom_site_aniso_label
_atom_site_aniso_U_11
_atom_site_aniso_U_22
_atom_site_aniso_U_33
_atom_site_aniso_U_23
_atom_site_aniso_U_13
_atom_site_aniso_U_12
Pd1 0.00792(4) 0.00843(5) 0.00830(4) 0.00053(7) -0.00034(7) 0.00000(4)
Cl1 0.0170(2) 0.0102(2) 0.01502(18) 0.00239(17) -0.00081(17) 0.00117(17)
Cl2 0.00958(18) 0.0170(2) 0.01748(19) 0.00401(19) 0.00193(16) 0.00133(16)
N1 0.0098(6) 0.0109(8) 0.0115(6) -0.0004(6) -0.0001(5) 0.0006(6)
N2 0.0094(6) 0.0105(7) 0.0097(6) 0.0011(6) 0.0005(5) 0.0020(6)
N3 0.0133(7) 0.0121(8) 0.0098(6) -0.0011(6) -0.0015(6) 0.0019(6)
N4 0.0150(8) 0.0131(8) 0.0090(6) -0.0005(6) 0.0003(5) 0.0018(6)
C1 0.0137(8) 0.0114(9) 0.0131(8) 0.0014(7) 0.0021(6) 0.0024(7)
C2 0.0172(9) 0.0149(10) 0.0149(8) 0.0006(8) 0.0044(7) 0.0050(8)
C3 0.0114(8) 0.0201(11) 0.0216(9) 0.0063(9) 0.0029(7) 0.0035(8)
C4 0.0098(8) 0.0208(11) 0.0201(9) 0.0007(8) -0.0003(7) 0.0008(8)
C5 0.0086(6) 0.0133(8) 0.0150(6) 0.0012(12) -0.0006(9) 0.0002(5)
C6 0.0122(8) 0.0193(11) 0.0142(8) -0.0026(8) -0.0035(7) 0.0016(7)
C7 0.0136(8) 0.0132(9) 0.0142(8) 0.0001(7) -0.0023(7) -0.0033(7)
C8 0.0127(8) 0.0106(8) 0.0107(7) -0.0009(7) 0.0018(6) -0.0003(7)
C9 0.0180(9) 0.0111(9) 0.0147(8) -0.0002(7) 0.0018(7) 0.0003(7)
C10 0.0224(10) 0.0118(9) 0.0147(8) 0.0020(7) 0.0017(7) 0.0048(8)
C11 0.0169(9) 0.0168(10) 0.0113(8) 0.0021(7) -0.0006(7) 0.0035(8)
C12 0.0109(8) 0.0123(9) 0.0099(7) 0.0001(7) 0.0003(6) 0.0007(7)
C13 0.0111(8) 0.0134(9) 0.0106(7) -0.0003(7) -0.0014(6) -0.0012(7)
C14 0.0146(8) 0.0106(9) 0.0127(8) -0.0003(7) -0.0002(6) -0.0003(7)
C15 0.0175(9) 0.0126(9) 0.0098(7) -0.0013(7) -0.0028(7) 0.0011(7)
C16 0.0301(12) 0.0186(11) 0.0118(8) 0.0013(8) 0.0007(8) 0.0015(10)
C17 0.0260(11) 0.0225(12) 0.0164(9) -0.0040(9) -0.0079(8) 0.0012(10)
C18 0.0215(11) 0.0223(12) 0.0168(9) -0.0035(9) -0.0005(8) 0.0054(9)
C19 0.0157(8) 0.0150(10) 0.0096(7) -0.0012(7) 0.0000(6) -0.0016(7)
C20 0.0263(11) 0.0161(10) 0.0133(8) 0.0011(8) 0.0028(8) 0.0011(9)
C21 0.0198(10) 0.0227(11) 0.0141(8) -0.0051(8) -0.0014(7) -0.0049(8)
C22 0.0170(9) 0.0205(11) 0.0147(8) -0.0008(8) 0.0013(7) -0.0012(8)

loop_
_atom_type_symbol
_atom_type_description
_atom_type_scat_dispersion_real
_atom_type_scat_dispersion_imag
_atom_type_scat_source
C C 0.0033 0.0016 'International Tables Vol C Tables 4.2.6.8 and 6.1.1.4'
H H 0.0000 0.0000 'International Tables Vol C Tables 4.2.6.8 and 6.1.1.4'
N N 0.0061 0.0033 'International Tables Vol C Tables 4.2.6.8 and 6.1.1.4'
Cl Cl 0.1484 0.1585 'International Tables Vol C Tables 4.2.6.8 and 6.1.1.4'
Pd Pd -0.9988 1.0072 'International Tables Vol C Tables 4.2.6.8 and 6.1.1.4'

loop_
_geom_angle_atom_site_label_1
_geom_angle_atom_site_label_2
_geom_angle_atom_site_label_3
_geom_angle
N1 Pd1 N2 86.92(7)
N1 Pd1 Cl2 176.97(5)
N2 Pd1 Cl2 90.68(5)
N1 Pd1 Cl1 90.50(5)
N2 Pd1 Cl1 177.13(5)
Cl2 Pd1 Cl1 91.858(18)
C5 N1 C1 121.02(18)
C5 N1 Pd1 118.95(15)
C1 N1 Pd1 119.97(13)
C8 N2 C12 119.92(17)
C8 N2 Pd1 121.59(13)
C12 N2 Pd1 118.04(14)
C7 N3 C6 112.90(16)
C7 N3 C15 114.58(17)
C6 N3 C15 114.41(16)
C14 N4 C13 115.05(17)
C14 N4 C19 116.64(17)
C13 N4 C19 115.11(16)
N1 C1 C2 119.86(19)
N1 C1 C14 117.61(17)
C2 C1 C14 122.53(18)
C3 C2 C1 119.9(2)
C3 C2 H2 120.0
C1 C2 H2 120.0
C2 C3 C4 119.34(19)
C2 C3 H3 120.3
C4 C3 H3 120.3
C3 C4 C5 119.3(2)
C3 C4 H4 120.4
C5 C4 H4 120.4
N1 C5 C4 120.4(2)
N1 C5 C6 119.25(17)
C4 C5 C6 120.26(19)
N3 C6 C5 113.94(16)
N3 C6 H6A 108.8
C5 C6 H6A 108.8
N3 C6 H6B 108.8
C5 C6 H6B 108.8
H6A C6 H6B 107.7
N3 C7 C8 115.97(16)
N3 C7 H7A 108.3
C8 C7 H7A 108.3
N3 C7 H7B 108.3
C8 C7 H7B 108.3
H7A C7 H7B 107.4
N2 C8 C9 120.77(18)
N2 C8 C7 119.62(18)
C9 C8 C7 119.25(18)
C10 C9 C8 119.4(2)
C10 C9 H9 120.3
C8 C9 H9 120.3
C9 C10 C11 118.9(2)
C9 C10 H10 120.5
C11 C10 H10 120.5
C12 C11 C10 119.29(19)
C12 C11 H11 120.4
C10 C11 H11 120.4
N2 C12 C11 120.91(19)
N2 C12 C13 116.42(18)
C11 C12 C13 122.29(17)
N4 C13 C12 109.26(16)
N4 C13 H13A 109.8
C12 C13 H13A 109.8
N4 C13 H13B 109.8
C12 C13 H13B 109.8
H13A C13 H13B 108.3
N4 C14 C1 111.17(17)
N4 C14 H14A 109.4
C1 C14 H14A 109.4
N4 C14 H14B 109.4
C1 C14 H14B 109.4
H14A C14 H14B 108.0
N3 C15 C16 108.94(17)
N3 C15 C18 108.71(16)
C16 C15 C18 107.52(19)
N3 C15 C17 111.89(18)
C16 C15 C17 109.89(18)
C18 C15 C17 109.78(19)
C15 C16 H16A 109.5
C15 C16 H16B 109.5
H16A C16 H16B 109.5
C15 C16 H16C 109.5
H16A C16 H16C 109.5
H16B C16 H16C 109.5
C15 C17 H17A 109.5
C15 C17 H17B 109.5
H17A C17 H17B 109.5
C15 C17 H17C 109.5
H17A C17 H17C 109.5
H17B C17 H17C 109.5
C15 C18 H18A 109.5
C15 C18 H18B 109.5
H18A C18 H18B 109.5
C15 C18 H18C 109.5
H18A C18 H18C 109.5
H18B C18 H18C 109.5
N4 C19 C20 108.45(17)
N4 C19 C22 109.32(16)
C20 C19 C22 107.29(18)
N4 C19 C21 112.06(17)
C20 C19 C21 110.21(18)
C22 C19 C21 109.38(18)
C19 C20 H20A 109.5
C19 C20 H20B 109.5
H20A C20 H20B 109.5
C19 C20 H20C 109.5
H20A C20 H20C 109.5
H20B C20 H20C 109.5
C19 C21 H21A 109.5
C19 C21 H21B 109.5
H21A C21 H21B 109.5
C19 C21 H21C 109.5
H21A C21 H21C 109.5
H21B C21 H21C 109.5
C19 C22 H22A 109.5
C19 C22 H22B 109.5
H22A C22 H22B 109.5
C19 C22 H22C 109.5
H22A C22 H22C 109.5
H22B C22 H22C 109.5

loop_
_geom_bond_atom_site_label_1
_geom_bond_atom_site_label_2
_geom_bond_distance
Pd1 N1 2.0090(16)
Pd1 N2 2.0591(17)
Pd1 Cl2 2.2955(5)
Pd1 Cl1 2.3167(5)
N1 C5 1.349(3)
N1 C1 1.352(3)
N2 C8 1.343(3)
N2 C12 1.354(2)
N3 C7 1.452(3)
N3 C6 1.458(3)
N3 C15 1.496(3)
N4 C14 1.468(3)
N4 C13 1.480(3)
N4 C19 1.494(3)
C1 C2 1.390(3)
C1 C14 1.519(3)
C2 C3 1.379(3)
C2 H2 0.9500
C3 C4 1.384(3)
C3 H3 0.9500
C4 C5 1.391(3)
C4 H4 0.9500
C5 C6 1.511(4)
C6 H6A 0.9900
C6 H6B 0.9900
C7 C8 1.520(3)
C7 H7A 0.9900
C7 H7B 0.9900
C8 C9 1.390(3)
C9 C10 1.385(3)
C9 H9 0.9500
C10 C11 1.388(3)
C10 H10 0.9500
C11 C12 1.382(3)
C11 H11 0.9500
C12 C13 1.511(3)
C13 H13A 0.9900
C13 H13B 0.9900
C14 H14A 0.9900
C14 H14B 0.9900
C15 C16 1.528(3)
C15 C18 1.532(3)
C15 C17 1.537(3)
C16 H16A 0.9800
C16 H16B 0.9800
C16 H16C 0.9800
C17 H17A 0.9800
C17 H17B 0.9800
C17 H17C 0.9800
C18 H18A 0.9800
C18 H18B 0.9800
C18 H18C 0.9800
C19 C20 1.529(3)
C19 C22 1.529(3)
C19 C21 1.530(3)
C20 H20A 0.9800
C20 H20B 0.9800
C20 H20C 0.9800
C21 H21A 0.9800
C21 H21B 0.9800
C21 H21C 0.9800
C22 H22A 0.9800
C22 H22B 0.9800
C22 H22C 0.9800

loop_
_geom_torsion_atom_site_label_1
_geom_torsion_atom_site_label_2
_geom_torsion_atom_site_label_3
_geom_torsion_atom_site_label_4
_geom_torsion
N2 Pd1 N1 C5 -91.74(15)
Cl2 Pd1 N1 C5 -129.5(9)
Cl1 Pd1 N1 C5 89.53(15)
N2 Pd1 N1 C1 85.52(16)
Cl2 Pd1 N1 C1 47.7(11)
Cl1 Pd1 N1 C1 -93.22(15)
N1 Pd1 N2 C8 82.85(15)
Cl2 Pd1 N2 C8 -99.00(15)
Cl1 Pd1 N2 C8 109.0(10)
N1 Pd1 N2 C12 -104.85(14)
Cl2 Pd1 N2 C12 73.29(14)
Cl1 Pd1 N2 C12 -78.7(10)
C5 N1 C1 C2 -4.5(3)
Pd1 N1 C1 C2 178.29(16)
C5 N1 C1 C14 174.46(18)
Pd1 N1 C1 C14 -2.7(2)
N1 C1 C2 C3 2.8(3)
C14 C1 C2 C3 -176.2(2)
C1 C2 C3 C4 1.0(3)
C2 C3 C4 C5 -3.0(3)
C1 N1 C5 C4 2.5(3)
Pd1 N1 C5 C4 179.67(16)
C1 N1 C5 C6 179.08(19)
Pd1 N1 C5 C6 -3.7(2)
C3 C4 C5 N1 1.4(3)
C3 C4 C5 C6 -175.2(2)
C7 N3 C6 C5 59.7(2)
C15 N3 C6 C5 -166.84(18)
N1 C5 C6 N3 41.5(3)
C4 C5 C6 N3 -141.9(2)
C6 N3 C7 C8 -119.91(19)
C15 N3 C7 C8 106.7(2)
C12 N2 C8 C9 -8.4(3)
Pd1 N2 C8 C9 163.71(15)
C12 N2 C8 C7 164.58(17)
Pd1 N2 C8 C7 -23.3(2)
N3 C7 C8 N2 32.6(3)
N3 C7 C8 C9 -154.30(18)
N2 C8 C9 C10 1.8(3)
C7 C8 C9 C10 -171.28(19)
C8 C9 C10 C11 4.0(3)
C9 C10 C11 C12 -3.1(3)
C8 N2 C12 C11 9.4(3)
Pd1 N2 C12 C11 -163.05(15)
C8 N2 C12 C13 -163.71(17)
Pd1 N2 C12 C13 23.9(2)
C10 C11 C12 N2 -3.6(3)
C10 C11 C12 C13 169.11(19)
C14 N4 C13 C12 -109.05(19)
C19 N4 C13 C12 111.00(19)
N2 C12 C13 N4 68.3(2)
C11 C12 C13 N4 -104.7(2)
C13 N4 C14 C1 108.88(19)
C19 N4 C14 C1 -111.80(19)
N1 C1 C14 N4 -81.2(2)
C2 C1 C14 N4 97.8(2)
C7 N3 C15 C16 -166.87(17)
C6 N3 C15 C16 60.5(2)
C7 N3 C15 C18 -50.0(2)
C6 N3 C15 C18 177.36(19)
C7 N3 C15 C17 71.4(2)
C6 N3 C15 C17 -61.2(2)
C14 N4 C19 C20 165.01(17)
C13 N4 C19 C20 -55.7(2)
C14 N4 C19 C22 48.3(2)
C13 N4 C19 C22 -172.38(18)
C14 N4 C19 C21 -73.1(2)
C13 N4 C19 C21 66.2(2)
